data_1538436
loop_
_publ_author_name
'Onken, H.'
'Vierheilig, K.'
'Hahn, H.'

_publ_section_title
;
 Ueber Silicid- und Germanidchalkogenide des Zirkons und Hafniums
;
_journal_name_full 'Zeitschrift fuer Anorganische und Allgemeine Chemie'
_journal_page_first 267
_journal_page_last 279
_journal_volume 333
_journal_year 1964
_chemical_formula_sum 'Ge Se Zr'
_chemical_name_systematic 'Zr Ge Se'
_space_group_IT_number 129
_symmetry_space_group_name_Hall 'P 4ab 2ab -1ab'
_symmetry_space_group_name_H-M 'P 4/n m m :1'
_cell_angle_alpha 90
_cell_angle_beta 90
_cell_angle_gamma 90
_cell_formula_units_Z 2
_cell_length_a 3.69
_cell_length_b 3.69
_cell_length_c 8.24
_cell_volume 112.197
_citation_journal_id_ASTM ZAACAB
_cod_data_source_file Onken_ZAACAB_1964_939.cif
_cod_data_source_block Ge1Se1Zr1
_cod_original_cell_volume 112.1967
_cod_original_sg_symbol_Hall '-P 4a 2a (x-1/4,y+1/4,z)'
_cod_original_formula_sum 'Ge1 Se1 Zr1'
_cod_database_code 1538436

loop_
_symmetry_equiv_pos_as_xyz
x,y,z
-y+1/2,x+1/2,z
-x,-y,z
y+1/2,-x+1/2,z
x+1/2,-y+1/2,-z
y,x,-z
-x+1/2,y+1/2,-z
-y,-x,-z
-x+1/2,-y+1/2,-z
y,-x,-z
x+1/2,y+1/2,-z
-y,x,-z
-x,y,z
-y+1/2,-x+1/2,z
x,-y,z
y+1/2,x+1/2,z

loop_
_atom_site_label
_atom_site_type_symbol
_atom_site_fract_x
_atom_site_fract_y
_atom_site_fract_z
_atom_site_occupancy
_atom_site_U_iso_or_equiv
Ge1 Ge 0 0 0 1 0.0
Zr1 Zr 0 0.5 0.268 1 0.0
Se1 Se 0 0.5 0.618 1 0.0
